data_1514539
loop_
_publ_author_name
'Harrold, Nicole D.'
'Hillhouse, Gregory L.'

_publ_section_title
;
 Strongly bent nickel imides supported by a chelating bis(N-heterocyclic
 carbene) ligand
;
_journal_issue 10
_journal_name_full 'Chemical Science'
_journal_page_first 4011
_journal_paper_doi 10.1039/c3sc51517f
_journal_volume 4
_journal_year 2013
_chemical_formula_sum 'C43 H57 N5 Ni'
_chemical_formula_weight 702.64
_chemical_name_systematic
;
?
;
_space_group_IT_number 2
_symmetry_cell_setting triclinic
_symmetry_space_group_name_Hall '-P 1'
_symmetry_space_group_name_H-M 'P -1'
_atom_sites_solution_hydrogens geom
_atom_sites_solution_primary direct
_atom_sites_solution_secondary difmap
_audit_creation_method SHELXL-97
_cell_angle_alpha 103.994(4)
_cell_angle_beta 97.621(4)
_cell_angle_gamma 107.921(3)
_cell_formula_units_Z 2
_cell_length_a 10.911(2)
_cell_length_b 12.339(2)
_cell_length_c 15.869(5)
_cell_measurement_reflns_used 21583
_cell_measurement_temperature 100(2)
_cell_volume 1922.2(8)
_computing_cell_refinement 'Bruker XSCANS'
_computing_data_collection 'Bruker XSCANS'
_computing_data_reduction 'Bruker SHELXTL'
_computing_molecular_graphics 'Bruker SHELXTL'
_computing_publication_material 'Bruker SHELXTL'
_computing_structure_refinement 'SHELXL-97 (Sheldrick, 1997)'
_computing_structure_solution 'SHELXS-97 (Sheldrick, 1990)'
_diffrn_ambient_temperature 100(2)
_diffrn_measured_fraction_theta_full 0.986
_diffrn_measured_fraction_theta_max 0.986
_diffrn_measurement_device_type 'Bruker P4'
_diffrn_measurement_method '\w scans'
_diffrn_radiation_monochromator graphite
_diffrn_radiation_source 'fine-focus sealed tube'
_diffrn_radiation_type MoK\a
_diffrn_radiation_wavelength 0.71073
_diffrn_reflns_av_R_equivalents 0.0418
_diffrn_reflns_av_sigmaI/netI 0.0640
_diffrn_reflns_limit_h_max 13
_diffrn_reflns_limit_h_min -13
_diffrn_reflns_limit_k_max 26
_diffrn_reflns_limit_k_min -27
_diffrn_reflns_limit_l_max 18
_diffrn_reflns_limit_l_min -9
_diffrn_reflns_number 21583
_diffrn_reflns_theta_full 25.00
_diffrn_reflns_theta_max 25.00
_diffrn_reflns_theta_min 1.59
_diffrn_standards_number 0
_exptl_absorpt_coefficient_mu 0.541
_exptl_absorpt_correction_T_max 0.9750
_exptl_absorpt_correction_T_min 0.9568
_exptl_absorpt_correction_type psi-scan
_exptl_absorpt_process_details 'Norton et. al'
_exptl_crystal_colour red
_exptl_crystal_density_diffrn 1.214
_exptl_crystal_density_method 'not measured'
_exptl_crystal_description block
_exptl_crystal_F_000 756
_exptl_crystal_size_max 0.07
_exptl_crystal_size_mid 0.05
_exptl_crystal_size_min 0.04
_refine_diff_density_max 0.810
_refine_diff_density_min -0.461
_refine_diff_density_rms 0.071
_refine_ls_extinction_method none
_refine_ls_goodness_of_fit_ref 1.002
_refine_ls_hydrogen_treatment constr
_refine_ls_matrix_type full
_refine_ls_number_parameters 502
_refine_ls_number_reflns 7264
_refine_ls_number_restraints 0
_refine_ls_restrained_S_all 1.002
_refine_ls_R_factor_all 0.0637
_refine_ls_R_factor_gt 0.0455
_refine_ls_shift/su_max 0.000
_refine_ls_shift/su_mean 0.000
_refine_ls_structure_factor_coef Fsqd
_refine_ls_weighting_details 'calc w=1/[\s^2^(Fo^2^)+(0.0863P)^2^+0.0000P] where P=(Fo^2^+2Fc^2^)/3'
_refine_ls_weighting_scheme calc
_refine_ls_wR_factor_gt 0.0956
_refine_ls_wR_factor_ref 0.1006
_reflns_number_gt 5394
_reflns_number_total 6772
_reflns_threshold_expression >2sigma(I)
_cod_data_source_file c3sc51517f.txt
_cod_data_source_block (TMTBM)Ni=N(dmp)
_cod_depositor_comments
;
The following automatic conversions were performed:

'_symmetry_cell_setting' value 'Triclinic' changed to 'triclinic'
according to
/usr/data/users/saulius/automatic-downloads/retrospective/RSC/lib/dictionaries/cif_core.dic
dictionary named 'cif_core.dic' version 2.4.2 from
2011-04-26.

'_exptl_absorpt_correction_type' value 'psi scan'
changed to 'psi-scan' according to
/usr/data/users/saulius/automatic-downloads/retrospective/RSC/lib/dictionaries/cif_core.dic
dictionary named 'cif_core.dic' version 2.4.2 from 2011-04-26.

Automatic conversion script
Id: cif_fix_values 2281 2013-09-26 08:29:07Z andrius 
;
_cod_original_cell_volume 1922.2(7)
_cod_original_sg_symbol_H-M P-1
_cod_database_code 1514539

loop_
_symmetry_equiv_pos_as_xyz
'x, y, z'
'-x, -y, -z'

loop_
_atom_site_label
_atom_site_type_symbol
_atom_site_fract_x
_atom_site_fract_y
_atom_site_fract_z
_atom_site_U_iso_or_equiv
_atom_site_adp_type
_atom_site_occupancy
_atom_site_symmetry_multiplicity
_atom_site_calc_flag
_atom_site_refinement_flags
Ni1 Ni 0.00286(5) 0.41290(4) 0.27303(4) 0.0193(2) Uani 1 1 d .
C1 C 0.1785(4) 0.5158(3) 0.2974(3) 0.0191(10) Uani 1 1 d .
N3 N 0.2345(3) 0.5130(3) 0.2245(2) 0.0203(8) Uani 1 1 d .
C3 C 0.3634(4) 0.5945(4) 0.2466(3) 0.0228(10) Uani 1 1 d .
C4 C 0.3891(4) 0.6490(4) 0.3341(3) 0.0240(10) Uani 1 1 d .
C5 C 0.5116(4) 0.7504(4) 0.3877(3) 0.0363(12) Uani 1 1 d .
H5A H 0.5736 0.7667 0.3507 0.055 Uiso 1 1 calc R
H5B H 0.5501 0.7296 0.4366 0.055 Uiso 1 1 calc R
H5C H 0.4899 0.8200 0.4103 0.055 Uiso 1 1 calc R
N2 N 0.2758(3) 0.6002(3) 0.3655(2) 0.0217(8) Uani 1 1 d .
C7 C 0.2738(4) 0.6061(4) 0.4613(3) 0.0255(11) Uani 1 1 d .
C8 C 0.3540(5) 0.5319(4) 0.4860(3) 0.0341(12) Uani 1 1 d .
H8A H 0.3139 0.4512 0.4477 0.051 Uiso 1 1 calc R
H8B H 0.3559 0.5328 0.5468 0.051 Uiso 1 1 calc R
H8C H 0.4426 0.5652 0.4790 0.051 Uiso 1 1 calc R
C9 C 0.3314(5) 0.7339(4) 0.5228(3) 0.0315(11) Uani 1 1 d .
H9A H 0.4247 0.7653 0.5262 0.047 Uiso 1 1 calc R
H9B H 0.3163 0.7350 0.5812 0.047 Uiso 1 1 calc R
H9C H 0.2895 0.7819 0.4998 0.047 Uiso 1 1 calc R
C10 C 0.1342(4) 0.5540(4) 0.4711(3) 0.0306(11) Uani 1 1 d .
H10A H 0.0828 0.5977 0.4517 0.046 Uiso 1 1 calc R
H10B H 0.1345 0.5591 0.5325 0.046 Uiso 1 1 calc R
H10C H 0.0962 0.4718 0.4354 0.046 Uiso 1 1 calc R
C11 C 0.4442(5) 0.6081(4) 0.1792(3) 0.0324(12) Uani 1 1 d .
H11A H 0.5252 0.6749 0.2055 0.049 Uiso 1 1 calc R
H11B H 0.3960 0.6215 0.1299 0.049 Uiso 1 1 calc R
H11C H 0.4637 0.5368 0.1584 0.049 Uiso 1 1 calc R
C12 C 0.1653(4) 0.4225(3) 0.1397(3) 0.0227(10) Uani 1 1 d .
H12A H 0.2230 0.4251 0.0981 0.027 Uiso 1 1 calc R
H12B H 0.0883 0.4375 0.1147 0.027 Uiso 1 1 calc R
N5 N 0.1245(3) 0.3048(3) 0.1541(2) 0.0215(8) Uani 1 1 d .
C14 C 0.1602(4) 0.2081(4) 0.1159(3) 0.0242(10) Uani 1 1 d .
C15 C 0.1052(4) 0.1228(4) 0.1530(3) 0.0248(11) Uani 1 1 d .
C16 C 0.1159(5) 0.0015(4) 0.1330(3) 0.0341(12) Uani 1 1 d .
H16A H 0.0336 -0.0571 0.0968 0.051 Uiso 1 1 calc R
H16B H 0.1359 -0.0163 0.1877 0.051 Uiso 1 1 calc R
H16C H 0.1851 0.0000 0.1016 0.051 Uiso 1 1 calc R
N6 N 0.0361(3) 0.1701(3) 0.2131(2) 0.0206(8) Uani 1 1 d .
C18 C 0.0513(4) 0.2849(3) 0.2154(3) 0.0182(10) Uani 1 1 d .
C19 C -0.0222(4) 0.1141(4) 0.2796(3) 0.0252(11) Uani 1 1 d .
C20 C -0.1084(4) 0.1784(4) 0.3210(3) 0.0294(11) Uani 1 1 d .
H20A H -0.0547 0.2595 0.3539 0.044 Uiso 1 1 calc R
H20B H -0.1497 0.1387 0.3604 0.044 Uiso 1 1 calc R
H20C H -0.1752 0.1778 0.2747 0.044 Uiso 1 1 calc R
C21 C -0.1085(5) -0.0172(4) 0.2347(3) 0.0360(12) Uani 1 1 d .
H21A H -0.1704 -0.0238 0.1831 0.054 Uiso 1 1 calc R
H21B H -0.1556 -0.0479 0.2758 0.054 Uiso 1 1 calc R
H21C H -0.0535 -0.0623 0.2171 0.054 Uiso 1 1 calc R
C22 C 0.0935(5) 0.1271(4) 0.3526(3) 0.0330(12) Uani 1 1 d .
H22A H 0.1487 0.0876 0.3265 0.049 Uiso 1 1 calc R
H22B H 0.0598 0.0917 0.3963 0.049 Uiso 1 1 calc R
H22C H 0.1444 0.2102 0.3807 0.049 Uiso 1 1 calc R
C23 C 0.2415(5) 0.2084(4) 0.0479(3) 0.0318(12) Uani 1 1 d .
H23A H 0.2517 0.1323 0.0293 0.048 Uiso 1 1 calc R
H23B H 0.3268 0.2698 0.0730 0.048 Uiso 1 1 calc R
H23C H 0.1985 0.2235 -0.0025 0.048 Uiso 1 1 calc R
N1 N -0.1392(3) 0.4480(3) 0.2717(2) 0.0206(8) Uani 1 1 d .
C25 C -0.2010(4) 0.4797(3) 0.2078(3) 0.0177(10) Uani 1 1 d .
C26 C -0.1584(4) 0.5989(3) 0.2017(3) 0.0181(10) Uani 1 1 d .
C27 C -0.0409(4) 0.6938(4) 0.2648(3) 0.0232(11) Uani 1 1 d .
C28 C -0.0439(4) 0.7423(4) 0.3543(3) 0.0262(11) Uani 1 1 d .
C29 C 0.0649(5) 0.8363(4) 0.4104(3) 0.0333(12) Uani 1 1 d .
H29 H 0.0608 0.8694 0.4687 0.040 Uiso 1 1 calc R
C30 C 0.1786(5) 0.8823(4) 0.3827(4) 0.0378(13) Uani 1 1 d .
C31 C 0.1836(4) 0.8328(4) 0.2961(3) 0.0317(12) Uani 1 1 d .
H31 H 0.2608 0.8620 0.2771 0.038 Uiso 1 1 calc R
C32 C 0.0757(4) 0.7398(4) 0.2362(3) 0.0259(11) Uani 1 1 d .
C33 C 0.0866(5) 0.6899(4) 0.1427(3) 0.0328(12) Uani 1 1 d .
H33A H 0.0324 0.6068 0.1204 0.049 Uiso 1 1 calc R
H33B H 0.1770 0.6987 0.1421 0.049 Uiso 1 1 calc R
H33C H 0.0574 0.7323 0.1056 0.049 Uiso 1 1 calc R
C34 C 0.2953(5) 0.9873(4) 0.4447(4) 0.0579(17) Uani 1 1 d .
H34A H 0.3741 0.9891 0.4235 0.087 Uiso 1 1 calc R
H34B H 0.3058 0.9791 0.5036 0.087 Uiso 1 1 calc R
H34C H 0.2799 1.0602 0.4462 0.087 Uiso 1 1 calc R
C35 C -0.1647(5) 0.6930(4) 0.3880(3) 0.0356(12) Uani 1 1 d .
H35A H -0.2421 0.6797 0.3445 0.053 Uiso 1 1 calc R
H35B H -0.1619 0.7487 0.4427 0.053 Uiso 1 1 calc R
H35C H -0.1674 0.6187 0.3982 0.053 Uiso 1 1 calc R
C36 C -0.2242(4) 0.6242(4) 0.1312(3) 0.0218(10) Uani 1 1 d .
H36 H -0.1956 0.7018 0.1276 0.026 Uiso 1 1 calc R
C37 C -0.3288(4) 0.5394(4) 0.0675(3) 0.0234(10) Uani 1 1 d .
H37 H -0.3691 0.5584 0.0205 0.028 Uiso 1 1 calc R
C38 C -0.3740(4) 0.4238(4) 0.0741(3) 0.0231(10) Uani 1 1 d .
H38 H -0.4453 0.3656 0.0310 0.028 Uiso 1 1 calc R
C39 C -0.3150(4) 0.3938(3) 0.1435(3) 0.0188(10) Uani 1 1 d .
C40 C -0.3648(4) 0.2696(4) 0.1489(3) 0.0220(10) Uani 1 1 d .
C41 C -0.4499(4) 0.2391(4) 0.2053(3) 0.0241(10) Uani 1 1 d .
C42 C -0.4933(4) 0.1236(4) 0.2103(3) 0.0323(12) Uani 1 1 d .
H42 H -0.5486 0.1045 0.2485 0.039 Uiso 1 1 calc R
C43 C -0.4558(5) 0.0344(4) 0.1589(3) 0.0337(12) Uani 1 1 d .
C44 C -0.3736(5) 0.0651(4) 0.1036(3) 0.0327(12) Uani 1 1 d .
H44 H -0.3490 0.0066 0.0687 0.039 Uiso 1 1 calc R
C45 C -0.3257(4) 0.1810(4) 0.0978(3) 0.0258(11) Uani 1 1 d .
C46 C -0.2296(5) 0.2108(4) 0.0403(3) 0.0379(13) Uani 1 1 d .
H46A H -0.2764 0.2068 -0.0167 0.057 Uiso 1 1 calc R
H46B H -0.1845 0.1547 0.0324 0.057 Uiso 1 1 calc R
H46C H -0.1665 0.2900 0.0684 0.057 Uiso 1 1 calc R
C47 C -0.4996(5) -0.0904(4) 0.1680(4) 0.0533(16) Uani 1 1 d .
H47A H -0.4792 -0.1428 0.1211 0.080 Uiso 1 1 calc R
H47B H -0.5932 -0.1186 0.1642 0.080 Uiso 1 1 calc R
H47C H -0.4542 -0.0890 0.2246 0.080 Uiso 1 1 calc R
C48 C -0.4908(5) 0.3333(4) 0.2615(3) 0.0315(11) Uani 1 1 d .
H48A H -0.4136 0.4010 0.2947 0.047 Uiso 1 1 calc R
H48B H -0.5382 0.3014 0.3021 0.047 Uiso 1 1 calc R
H48C H -0.5467 0.3574 0.2237 0.047 Uiso 1 1 calc R

loop_
_atom_site_aniso_label
_atom_site_aniso_U_11
_atom_site_aniso_U_22
_atom_site_aniso_U_33
_atom_site_aniso_U_23
_atom_site_aniso_U_13
_atom_site_aniso_U_12
Ni1 0.0239(3) 0.0193(3) 0.0212(3) 0.0078(2) 0.0040(2) 0.0156(3)
C1 0.034(3) 0.020(2) 0.012(2) 0.0041(19) 0.002(2) 0.021(2)
N3 0.028(2) 0.0151(18) 0.019(2) 0.0030(16) 0.0021(17) 0.0121(17)
C3 0.025(3) 0.021(2) 0.030(3) 0.009(2) 0.010(2) 0.014(2)
C4 0.024(3) 0.025(2) 0.026(3) 0.006(2) 0.006(2) 0.014(2)
C5 0.031(3) 0.038(3) 0.040(3) 0.008(2) 0.009(2) 0.014(2)
N2 0.019(2) 0.0220(19) 0.029(2) 0.0095(18) 0.0040(18) 0.0133(17)
C7 0.032(3) 0.033(3) 0.022(3) 0.011(2) 0.005(2) 0.023(2)
C8 0.042(3) 0.039(3) 0.031(3) 0.014(2) 0.003(2) 0.026(2)
C9 0.039(3) 0.036(3) 0.023(3) 0.005(2) 0.003(2) 0.021(2)
C10 0.035(3) 0.038(3) 0.022(3) 0.010(2) 0.004(2) 0.018(2)
C11 0.038(3) 0.026(3) 0.036(3) 0.009(2) 0.014(2) 0.013(2)
C12 0.028(2) 0.022(2) 0.022(2) 0.009(2) 0.004(2) 0.013(2)
N5 0.029(2) 0.0155(18) 0.022(2) 0.0040(16) -0.0004(17) 0.0140(17)
C14 0.035(3) 0.023(2) 0.021(2) 0.005(2) 0.004(2) 0.020(2)
C15 0.035(3) 0.022(2) 0.021(2) 0.005(2) 0.002(2) 0.018(2)
C16 0.052(3) 0.029(3) 0.032(3) 0.010(2) 0.016(3) 0.025(2)
N6 0.029(2) 0.0175(19) 0.020(2) 0.0051(16) 0.0056(17) 0.0163(16)
C18 0.017(2) 0.021(2) 0.015(2) 0.0053(19) 0.0000(19) 0.0066(19)
C19 0.034(3) 0.024(2) 0.023(3) 0.010(2) 0.009(2) 0.014(2)
C20 0.038(3) 0.027(2) 0.033(3) 0.015(2) 0.016(2) 0.017(2)
C21 0.046(3) 0.024(3) 0.044(3) 0.012(2) 0.018(3) 0.016(2)
C22 0.048(3) 0.037(3) 0.024(3) 0.013(2) 0.009(2) 0.027(3)
C23 0.051(3) 0.027(3) 0.029(3) 0.011(2) 0.016(2) 0.025(2)
N1 0.024(2) 0.0168(18) 0.026(2) 0.0051(16) 0.0071(17) 0.0143(16)
C25 0.019(2) 0.026(2) 0.015(2) 0.007(2) 0.0061(19) 0.017(2)
C26 0.023(2) 0.022(2) 0.014(2) 0.0049(19) 0.0054(19) 0.015(2)
C27 0.025(3) 0.021(2) 0.033(3) 0.017(2) 0.005(2) 0.017(2)
C28 0.036(3) 0.023(2) 0.027(3) 0.009(2) 0.002(2) 0.020(2)
C29 0.048(3) 0.025(3) 0.028(3) 0.008(2) -0.008(3) 0.022(3)
C30 0.037(3) 0.027(3) 0.048(4) 0.015(3) -0.012(3) 0.015(2)
C31 0.024(3) 0.023(3) 0.053(4) 0.023(3) 0.005(2) 0.008(2)
C32 0.030(3) 0.022(2) 0.036(3) 0.016(2) 0.005(2) 0.018(2)
C33 0.031(3) 0.031(3) 0.050(3) 0.024(2) 0.018(2) 0.019(2)
C34 0.051(4) 0.036(3) 0.070(4) 0.017(3) -0.025(3) 0.007(3)
C35 0.048(3) 0.042(3) 0.024(3) 0.007(2) 0.007(2) 0.028(3)
C36 0.023(2) 0.021(2) 0.028(3) 0.013(2) 0.007(2) 0.012(2)
C37 0.030(3) 0.029(3) 0.019(2) 0.013(2) 0.004(2) 0.018(2)
C38 0.024(2) 0.025(2) 0.019(2) 0.001(2) 0.001(2) 0.012(2)
C39 0.022(2) 0.023(2) 0.015(2) 0.0035(19) 0.005(2) 0.015(2)
C40 0.023(2) 0.022(2) 0.021(2) 0.006(2) -0.002(2) 0.011(2)
C41 0.022(2) 0.029(3) 0.021(2) 0.007(2) 0.000(2) 0.011(2)
C42 0.027(3) 0.036(3) 0.032(3) 0.016(2) -0.001(2) 0.007(2)
C43 0.032(3) 0.027(3) 0.036(3) 0.008(2) -0.004(2) 0.006(2)
C44 0.042(3) 0.022(3) 0.029(3) -0.001(2) -0.001(2) 0.017(2)
C45 0.031(3) 0.024(2) 0.020(2) 0.001(2) 0.001(2) 0.013(2)
C46 0.046(3) 0.039(3) 0.036(3) 0.008(2) 0.013(3) 0.027(3)
C47 0.053(4) 0.030(3) 0.068(4) 0.018(3) -0.002(3) 0.007(3)
C48 0.031(3) 0.039(3) 0.028(3) 0.010(2) 0.007(2) 0.016(2)

loop_
_atom_type_symbol
_atom_type_description
_atom_type_scat_dispersion_real
_atom_type_scat_dispersion_imag
_atom_type_scat_source
C C 0.0033 0.0016 'International Tables Vol C Tables 4.2.6.8 and 6.1.1.4'
H H 0.0000 0.0000 'International Tables Vol C Tables 4.2.6.8 and 6.1.1.4'
N N 0.0061 0.0033 'International Tables Vol C Tables 4.2.6.8 and 6.1.1.4'
Ni Ni 0.3393 1.1124 'International Tables Vol C Tables 4.2.6.8 and 6.1.1.4'

loop_
_geom_angle_atom_site_label_1
_geom_angle_atom_site_label_2
_geom_angle_atom_site_label_3
_geom_angle
N1 Ni1 C1 128.70(16)
N1 Ni1 C18 137.51(16)
C1 Ni1 C18 89.79(16)
N2 C1 N3 103.8(3)
N2 C1 Ni1 141.3(3)
N3 C1 Ni1 114.8(3)
C1 N3 C3 111.9(3)
C1 N3 C12 120.2(3)
C3 N3 C12 127.5(4)
C4 C3 N3 106.0(4)
C4 C3 C11 132.0(4)
N3 C3 C11 121.9(4)
C3 C4 N2 107.8(4)
C3 C4 C5 126.1(4)
N2 C4 C5 125.9(4)
C4 C5 H5A 109.5
C4 C5 H5B 109.5
H5A C5 H5B 109.5
C4 C5 H5C 109.5
H5A C5 H5C 109.5
H5B C5 H5C 109.5
C1 N2 C4 110.4(4)
C1 N2 C7 121.3(3)
C4 N2 C7 125.3(4)
C10 C7 N2 110.5(4)
C10 C7 C9 107.3(4)
N2 C7 C9 112.0(3)
C10 C7 C8 109.9(4)
N2 C7 C8 106.1(3)
C9 C7 C8 111.1(4)
C7 C8 H8A 109.5
C7 C8 H8B 109.5
H8A C8 H8B 109.5
C7 C8 H8C 109.5
H8A C8 H8C 109.5
H8B C8 H8C 109.5
C7 C9 H9A 109.5
C7 C9 H9B 109.5
H9A C9 H9B 109.5
C7 C9 H9C 109.5
H9A C9 H9C 109.5
H9B C9 H9C 109.5
C7 C10 H10A 109.5
C7 C10 H10B 109.5
H10A C10 H10B 109.5
C7 C10 H10C 109.5
H10A C10 H10C 109.5
H10B C10 H10C 109.5
C3 C11 H11A 109.5
C3 C11 H11B 109.5
H11A C11 H11B 109.5
C3 C11 H11C 109.5
H11A C11 H11C 109.5
H11B C11 H11C 109.5
N3 C12 N5 109.0(3)
N3 C12 H12A 109.9
N5 C12 H12A 109.9
N3 C12 H12B 109.9
N5 C12 H12B 109.9
H12A C12 H12B 108.3
C18 N5 C14 113.0(3)
C18 N5 C12 119.5(3)
C14 N5 C12 127.3(4)
C15 C14 N5 105.7(4)
C15 C14 C23 131.0(4)
N5 C14 C23 123.3(4)
C14 C15 N6 106.9(3)
C14 C15 C16 125.7(4)
N6 C15 C16 127.4(4)
C15 C16 H16A 109.5
C15 C16 H16B 109.5
H16A C16 H16B 109.5
C15 C16 H16C 109.5
H16A C16 H16C 109.5
H16B C16 H16C 109.5
C18 N6 C15 110.7(3)
C18 N6 C19 122.7(3)
C15 N6 C19 125.4(3)
N5 C18 N6 103.5(3)
N5 C18 Ni1 116.0(3)
N6 C18 Ni1 140.5(3)
N6 C19 C20 110.2(3)
N6 C19 C21 110.7(3)
C20 C19 C21 108.0(4)
N6 C19 C22 107.2(3)
C20 C19 C22 109.4(4)
C21 C19 C22 111.3(4)
C19 C20 H20A 109.5
C19 C20 H20B 109.5
H20A C20 H20B 109.5
C19 C20 H20C 109.5
H20A C20 H20C 109.5
H20B C20 H20C 109.5
C19 C21 H21A 109.5
C19 C21 H21B 109.5
H21A C21 H21B 109.5
C19 C21 H21C 109.5
H21A C21 H21C 109.5
H21B C21 H21C 109.5
C19 C22 H22A 109.5
C19 C22 H22B 109.5
H22A C22 H22B 109.5
C19 C22 H22C 109.5
H22A C22 H22C 109.5
H22B C22 H22C 109.5
C14 C23 H23A 109.5
C14 C23 H23B 109.5
H23A C23 H23B 109.5
C14 C23 H23C 109.5
H23A C23 H23C 109.5
H23B C23 H23C 109.5
C25 N1 Ni1 127.3(3)
N1 C25 C39 120.3(3)
N1 C25 C26 122.4(4)
C39 C25 C26 117.3(4)
C36 C26 C25 119.3(4)
C36 C26 C27 119.3(3)
C25 C26 C27 121.3(3)
C32 C27 C28 118.5(4)
C32 C27 C26 120.6(4)
C28 C27 C26 120.9(4)
C29 C28 C27 119.6(4)
C29 C28 C35 120.4(4)
C27 C28 C35 120.0(4)
C30 C29 C28 122.2(5)
C30 C29 H29 118.9
C28 C29 H29 118.9
C29 C30 C31 118.4(5)
C29 C30 C34 121.2(5)
C31 C30 C34 120.3(5)
C30 C31 C32 121.7(5)
C30 C31 H31 119.1
C32 C31 H31 119.1
C31 C32 C27 119.5(4)
C31 C32 C33 119.3(4)
C27 C32 C33 121.1(4)
C32 C33 H33A 109.5
C32 C33 H33B 109.5
H33A C33 H33B 109.5
C32 C33 H33C 109.5
H33A C33 H33C 109.5
H33B C33 H33C 109.5
C30 C34 H34A 109.5
C30 C34 H34B 109.5
H34A C34 H34B 109.5
C30 C34 H34C 109.5
H34A C34 H34C 109.5
H34B C34 H34C 109.5
C28 C35 H35A 109.5
C28 C35 H35B 109.5
H35A C35 H35B 109.5
C28 C35 H35C 109.5
H35A C35 H35C 109.5
H35B C35 H35C 109.5
C37 C36 C26 122.6(4)
C37 C36 H36 118.7
C26 C36 H36 118.7
C36 C37 C38 118.8(4)
C36 C37 H37 120.6
C38 C37 H37 120.6
C39 C38 C37 121.3(4)
C39 C38 H38 119.3
C37 C38 H38 119.3
C38 C39 C25 120.5(4)
C38 C39 C40 120.3(4)
C25 C39 C40 119.0(3)
C41 C40 C45 119.0(4)
C41 C40 C39 120.8(4)
C45 C40 C39 120.2(4)
C42 C41 C40 119.9(4)
C42 C41 C48 120.4(4)
C40 C41 C48 119.7(4)
C41 C42 C43 121.4(4)
C41 C42 H42 119.3
C43 C42 H42 119.3
C44 C43 C42 118.2(4)
C44 C43 C47 121.0(5)
C42 C43 C47 120.8(5)
C43 C44 C45 122.2(4)
C43 C44 H44 118.9
C45 C44 H44 118.9
C44 C45 C40 119.4(4)
C44 C45 C46 119.7(4)
C40 C45 C46 120.9(4)
C45 C46 H46A 109.5
C45 C46 H46B 109.5
H46A C46 H46B 109.5
C45 C46 H46C 109.5
H46A C46 H46C 109.5
H46B C46 H46C 109.5
C43 C47 H47A 109.5
C43 C47 H47B 109.5
H47A C47 H47B 109.5
C43 C47 H47C 109.5
H47A C47 H47C 109.5
H47B C47 H47C 109.5
C41 C48 H48A 109.5
C41 C48 H48B 109.5
H48A C48 H48B 109.5
C41 C48 H48C 109.5
H48A C48 H48C 109.5
H48B C48 H48C 109.5

loop_
_geom_bond_atom_site_label_1
_geom_bond_atom_site_label_2
_geom_bond_distance
Ni1 N1 1.732(3)
Ni1 C1 1.872(4)
Ni1 C18 1.885(4)
C1 N2 1.360(5)
C1 N3 1.376(5)
N3 C3 1.393(5)
N3 C12 1.453(5)
C3 C4 1.336(6)
C3 C11 1.483(6)
C4 N2 1.411(5)
C4 C5 1.493(6)
C5 H5A 0.9600
C5 H5B 0.9600
C5 H5C 0.9600
N2 C7 1.508(6)
C7 C10 1.505(6)
C7 C9 1.522(6)
C7 C8 1.527(6)
C8 H8A 0.9600
C8 H8B 0.9600
C8 H8C 0.9600
C9 H9A 0.9600
C9 H9B 0.9600
C9 H9C 0.9600
C10 H10A 0.9600
C10 H10B 0.9600
C10 H10C 0.9600
C11 H11A 0.9600
C11 H11B 0.9600
C11 H11C 0.9600
C12 N5 1.466(5)
C12 H12A 0.9700
C12 H12B 0.9700
N5 C18 1.358(5)
N5 C14 1.393(5)
C14 C15 1.348(6)
C14 C23 1.485(6)
C15 N6 1.418(5)
C15 C16 1.498(6)
C16 H16A 0.9600
C16 H16B 0.9600
C16 H16C 0.9600
N6 C18 1.366(5)
N6 C19 1.502(5)
C19 C20 1.522(6)
C19 C21 1.531(6)
C19 C22 1.536(6)
C20 H20A 0.9600
C20 H20B 0.9600
C20 H20C 0.9600
C21 H21A 0.9600
C21 H21B 0.9600
C21 H21C 0.9600
C22 H22A 0.9600
C22 H22B 0.9600
C22 H22C 0.9600
C23 H23A 0.9600
C23 H23B 0.9600
C23 H23C 0.9600
N1 C25 1.344(5)
C25 C39 1.429(6)
C25 C26 1.431(5)
C26 C36 1.399(6)
C26 C27 1.479(6)
C27 C32 1.406(6)
C27 C28 1.411(6)
C28 C29 1.385(6)
C28 C35 1.497(6)
C29 C30 1.373(7)
C29 H29 0.9300
C30 C31 1.378(7)
C30 C34 1.518(7)
C31 C32 1.396(6)
C31 H31 0.9300
C32 C33 1.499(7)
C33 H33A 0.9600
C33 H33B 0.9600
C33 H33C 0.9600
C34 H34A 0.9600
C34 H34B 0.9600
C34 H34C 0.9600
C35 H35A 0.9600
C35 H35B 0.9600
C35 H35C 0.9600
C36 C37 1.367(6)
C36 H36 0.9300
C37 C38 1.393(6)
C37 H37 0.9300
C38 C39 1.385(6)
C38 H38 0.9300
C39 C40 1.489(6)
C40 C41 1.405(6)
C40 C45 1.408(6)
C41 C42 1.382(6)
C41 C48 1.507(6)
C42 C43 1.405(7)
C42 H42 0.9300
C43 C44 1.371(7)
C43 C47 1.515(6)
C44 C45 1.394(6)
C44 H44 0.9300
C45 C46 1.499(6)
C46 H46A 0.9600
C46 H46B 0.9600
C46 H46C 0.9600
C47 H47A 0.9600
C47 H47B 0.9600
C47 H47C 0.9600
C48 H48A 0.9600
C48 H48B 0.9600
C48 H48C 0.9600
